data_4083790
loop_
_publ_author_name
'Ben-Ari, Eyal'
'Cohen, Revital'
'Gandelman, Mark'
'Shimon, Linda J. W.'
'Martin, Jan M. L.'
'Milstein, David'

_publ_section_title
;
 orthoC&#x2212;H Activation of Haloarenes and Anisole by an Electron-Rich
 Iridium(I) Complex:&#x00A0; Mechanism and Origin of Regio-
 and&#x00A0;Chemoselectivity. An&#x00A0;Experimental
 and&#x00A0;Theoretical&#x00A0;Study
;
_journal_issue 13
_journal_name_full Organometallics
_journal_page_first 3190
_journal_paper_doi 10.1021/om060078+
_journal_volume 25
_journal_year 2006
_chemical_formula_sum 'C31.5 H34.5 B0.5 F12 Ir0.5 N0.5 P'
_chemical_formula_weight 780.57
_chemical_name_systematic
; 
 ? 
;
_space_group_IT_number 96
_symmetry_space_group_name_Hall 'P 4nw 2abw'
_symmetry_space_group_name_H-M 'P 43 21 2'
_atom_sites_solution_hydrogens geom
_atom_sites_solution_primary direct
_atom_sites_solution_secondary difmap
_audit_creation_method SHELXL-97
_cell_angle_alpha 90.00
_cell_angle_beta 90.00
_cell_angle_gamma 90.00
_cell_formula_units_Z 8
_cell_length_a 13.5870(19)
_cell_length_b 13.5870(19)
_cell_length_c 35.221(7)
_cell_measurement_temperature 120(2)
_cell_volume 6502.0(18)
_computing_structure_refinement 'SHELXL-97 (Sheldrick, 1997)'
_computing_structure_solution 'SHELXS-97 (Sheldrick, 1990)'
_diffrn_ambient_temperature 120(2)
_diffrn_measured_fraction_theta_full 0.998
_diffrn_measured_fraction_theta_max 0.998
_diffrn_radiation_monochromator graphite
_diffrn_radiation_source 'fine-focus sealed tube'
_diffrn_radiation_type MoK\a
_diffrn_radiation_wavelength 0.71073
_diffrn_reflns_av_R_equivalents 0.0000
_diffrn_reflns_av_sigmaI/netI 0.0333
_diffrn_reflns_limit_h_max 11
_diffrn_reflns_limit_h_min 0
_diffrn_reflns_limit_k_max 15
_diffrn_reflns_limit_k_min 0
_diffrn_reflns_limit_l_max 41
_diffrn_reflns_limit_l_min 0
_diffrn_reflns_number 3249
_diffrn_reflns_theta_full 24.73
_diffrn_reflns_theta_max 24.73
_diffrn_reflns_theta_min 2.29
_exptl_absorpt_coefficient_mu 2.212
_exptl_crystal_density_diffrn 1.595
_exptl_crystal_density_method 'not measured'
_exptl_crystal_F_000 3128
_refine_diff_density_max 0.456
_refine_diff_density_min -0.413
_refine_diff_density_rms 0.072
_refine_ls_abs_structure_details 'Flack H D (1983), Acta Cryst. A39, 876-881'
_refine_ls_abs_structure_Flack 0.486(9)
_refine_ls_extinction_method none
_refine_ls_goodness_of_fit_ref 1.047
_refine_ls_hydrogen_treatment mixed
_refine_ls_matrix_type full
_refine_ls_number_parameters 433
_refine_ls_number_reflns 3249
_refine_ls_number_restraints 0
_refine_ls_restrained_S_all 1.047
_refine_ls_R_factor_all 0.0333
_refine_ls_R_factor_gt 0.0284
_refine_ls_shift/su_max 0.003
_refine_ls_shift/su_mean 0.000
_refine_ls_structure_factor_coef Fsqd
_refine_ls_weighting_details 'calc w=1/[\s^2^(Fo^2^)+(0.0321P)^2^+7.8361P] where P=(Fo^2^+2Fc^2^)/3'
_refine_ls_weighting_scheme calc
_refine_ls_wR_factor_gt 0.0641
_refine_ls_wR_factor_ref 0.0653
_reflns_number_gt 3022
_reflns_number_total 3249
_reflns_threshold_expression >2sigma(I)
_cod_data_source_file om060078%2Bsi20060124_073905.cif
_cod_data_source_block m289
_cod_original_formula_sum 'C31.50 H34.50 B0.50 F12 Ir0.50 N0.50 P'
_cod_database_code 4083790

loop_
_symmetry_equiv_pos_as_xyz
'x, y, z'
'-x, -y, z+1/2'
'-y+1/2, x+1/2, z+3/4'
'y+1/2, -x+1/2, z+1/4'
'-x+1/2, y+1/2, -z+3/4'
'x+1/2, -y+1/2, -z+1/4'
'y, x, -z'
'-y, -x, -z+1/2'

loop_
_atom_site_label
_atom_site_type_symbol
_atom_site_fract_x
_atom_site_fract_y
_atom_site_fract_z
_atom_site_U_iso_or_equiv
_atom_site_adp_type
_atom_site_occupancy
_atom_site_symmetry_multiplicity
_atom_site_calc_flag
_atom_site_refinement_flags
_atom_site_disorder_assembly
_atom_site_disorder_group
Ir1 Ir 0.531856(15) 0.531856(15) 0.0000 0.02798(10) Uani 1 2 d S . .
P4 P 0.61002(11) 0.41079(13) 0.03626(4) 0.0316(4) Uani 1 1 d . A .
C41 C 0.6590(4) 0.3052(4) 0.00601(18) 0.0381(15) Uani 1 1 d . . .
C42 C 0.7677(5) 0.3154(6) -0.0003(2) 0.068(2) Uani 1 1 d . A .
H42A H 0.8028 0.2999 0.0232 0.103 Uiso 1 1 calc R . .
H42B H 0.7827 0.3831 -0.0080 0.103 Uiso 1 1 calc R . .
H42C H 0.7885 0.2700 -0.0204 0.103 Uiso 1 1 calc R . .
C43 C 0.6108(6) 0.3122(7) -0.0335(2) 0.072(3) Uani 1 1 d . A .
H43A H 0.6162 0.3798 -0.0430 0.109 Uiso 1 1 calc R . .
H43B H 0.5412 0.2938 -0.0316 0.109 Uiso 1 1 calc R . .
H43C H 0.6444 0.2674 -0.0510 0.109 Uiso 1 1 calc R . .
C44 C 0.6310(7) 0.2040(6) 0.0228(3) 0.074(3) Uani 1 1 d . A .
H44A H 0.6536 0.1517 0.0057 0.111 Uiso 1 1 calc R . .
H44B H 0.5594 0.2000 0.0256 0.111 Uiso 1 1 calc R . .
H44C H 0.6623 0.1960 0.0476 0.111 Uiso 1 1 calc R . .
C45 C 0.6882(5) 0.4278(5) 0.08033(15) 0.0370(15) Uani 1 1 d . . .
C46 C 0.7887(4) 0.4748(6) 0.07179(16) 0.0440(16) Uani 1 1 d . A .
H46A H 0.8276 0.4781 0.0952 0.066 Uiso 1 1 calc R . .
H46B H 0.7789 0.5414 0.0618 0.066 Uiso 1 1 calc R . .
H46C H 0.8237 0.4349 0.0529 0.066 Uiso 1 1 calc R . .
C47 C 0.6299(5) 0.4958(5) 0.10719(15) 0.0423(16) Uani 1 1 d . A .
H47A H 0.5801 0.4573 0.1207 0.063 Uiso 1 1 calc R . .
H47B H 0.5975 0.5476 0.0923 0.063 Uiso 1 1 calc R . .
H47C H 0.6750 0.5259 0.1255 0.063 Uiso 1 1 calc R . .
C48 C 0.7079(6) 0.3314(5) 0.1011(2) 0.061(2) Uani 1 1 d . A .
H48A H 0.7517 0.2902 0.0857 0.091 Uiso 1 1 calc R . .
H48B H 0.6456 0.2968 0.1053 0.091 Uiso 1 1 calc R . .
H48C H 0.7393 0.3453 0.1256 0.091 Uiso 1 1 calc R . .
N5 N 0.4224(3) 0.4224(3) 0.0000 0.0216(12) Uani 1 2 d S A .
C10 C 0.4963(4) 0.3608(5) 0.05766(16) 0.0377(15) Uani 1 1 d . . .
H10A H 0.5095 0.2951 0.0687 0.045 Uiso 1 1 calc R A .
H10B H 0.4736 0.4048 0.0783 0.045 Uiso 1 1 calc R . .
C11 C 0.4192(4) 0.3530(4) 0.02821(15) 0.0298(12) Uani 1 1 d . A .
C12 C 0.3447(5) 0.2835(5) 0.0285(2) 0.0433(16) Uani 1 1 d . . .
H12 H 0.3401 0.2386 0.0491 0.052 Uiso 1 1 calc R A .
C13 C 0.2786(4) 0.2786(4) 0.0000 0.045(2) Uani 1 2 d S A .
H13 H 0.2292 0.2292 0.0000 0.054 Uiso 1 2 calc SR . .
C1A C 0.5944(9) 0.6800(9) 0.0077(4) 0.030(4) Uiso 0.505(16) 1 d P A 1
H1A H 0.5739 0.7339 -0.0100 0.036 Uiso 0.505(16) 1 calc PR A 1
C2A C 0.6397(9) 0.7065(10) 0.0453(4) 0.035(4) Uani 0.505(16) 1 d P A 1
H2A1 H 0.6918 0.6591 0.0526 0.042 Uiso 0.505(16) 1 calc PR A 1
H2A2 H 0.5895 0.7090 0.0657 0.042 Uiso 0.505(16) 1 calc PR A 1
C1B C 0.6323(9) 0.6418(10) 0.0221(3) 0.026(3) Uiso 0.495(16) 1 d P A 2
H1B H 0.6882 0.6213 0.0387 0.031 Uiso 0.495(16) 1 calc PR A 2
C2B C 0.5969(10) 0.7450(9) 0.0228(3) 0.030(4) Uani 0.495(16) 1 d P A 2
H2B1 H 0.5401 0.7510 0.0403 0.036 Uiso 0.495(16) 1 calc PR A 2
H2B2 H 0.5755 0.7653 -0.0029 0.036 Uiso 0.495(16) 1 calc PR A 2
C3 C 0.6850(6) 0.8139(6) 0.0370(2) 0.070(3) Uani 1 1 d . . .
H3A H 0.6287 0.8596 0.0341 0.084 Uiso 1 1 calc R A 1
H3B H 0.7208 0.8344 0.0602 0.084 Uiso 1 1 calc R A 1
C4 C 0.7535(5) 0.8322(5) 0.0035(3) 0.060(2) Uani 1 1 d . A .
H4A H 0.7870 0.8960 0.0075 0.072 Uiso 1 1 calc R . .
H4B H 0.7130 0.8384 -0.0197 0.072 Uiso 1 1 calc R . .
B1 B 0.0450(4) 0.0450(4) 0.0000 0.0192(15) Uani 1 2 d S . .
C50 C -0.0001(3) -0.0139(4) 0.03685(12) 0.0205(10) Uani 1 1 d . . .
C51 C -0.0805(4) 0.0220(4) 0.05738(13) 0.0216(11) Uani 1 1 d . . .
H51 H -0.1075 0.0842 0.0507 0.026 Uiso 1 1 calc R . .
C52 C -0.1226(4) -0.0309(4) 0.08746(14) 0.0249(12) Uani 1 1 d . . .
C53 C -0.2054(4) 0.0137(5) 0.10883(15) 0.0312(14) Uani 1 1 d . . .
F53A F -0.2764(3) 0.0461(4) 0.08732(10) 0.0561(12) Uani 1 1 d . . .
F53B F -0.2477(4) -0.0462(4) 0.13292(14) 0.100(2) Uani 1 1 d . . .
F53C F -0.1765(3) 0.0911(4) 0.12854(15) 0.102(2) Uani 1 1 d . . .
C54 C -0.0852(4) -0.1223(4) 0.09771(16) 0.0335(15) Uani 1 1 d . . .
H54 H -0.1129 -0.1577 0.1184 0.040 Uiso 1 1 calc R . .
C55 C -0.0075(4) -0.1610(4) 0.07748(16) 0.0331(15) Uani 1 1 d . . .
C56 C 0.0343(7) -0.2577(5) 0.0877(2) 0.0495(18) Uani 1 1 d . . .
F56A F 0.0416(5) -0.3186(3) 0.05913(15) 0.0989(19) Uani 1 1 d . . .
F56B F -0.0098(5) -0.3029(4) 0.11461(19) 0.146(3) Uani 1 1 d . . .
F56C F 0.1291(5) -0.2529(4) 0.09817(19) 0.115(2) Uani 1 1 d . . .
C57 C 0.0341(5) -0.1084(4) 0.04772(13) 0.0256(11) Uani 1 1 d . . .
H57 H 0.0875 -0.1368 0.0341 0.031 Uiso 1 1 calc R . .
C60 C 0.0310(3) 0.1647(3) 0.00372(13) 0.0190(9) Uani 1 1 d . . .
C61 C 0.0412(4) 0.2132(4) 0.03874(14) 0.0193(11) Uani 1 1 d . . .
H61 H 0.0503 0.1748 0.0610 0.023 Uiso 1 1 calc R . .
C62 C 0.0386(4) 0.3153(4) 0.04209(14) 0.0226(11) Uani 1 1 d . . .
C63 C 0.0525(5) 0.3600(4) 0.08060(18) 0.0371(17) Uani 1 1 d . . .
F63A F 0.0364(3) 0.4568(2) 0.08123(9) 0.0504(10) Uani 1 1 d . . .
F63B F 0.1463(3) 0.3467(3) 0.09241(10) 0.0482(10) Uani 1 1 d . . .
F63C F -0.0042(3) 0.3195(3) 0.10695(9) 0.0494(11) Uani 1 1 d . . .
C64 C 0.0236(4) 0.3740(4) 0.01046(13) 0.0228(11) Uani 1 1 d . . .
H64 H 0.0212 0.4436 0.0127 0.027 Uiso 1 1 calc R . .
C65 C 0.0121(4) 0.3288(4) -0.02462(14) 0.0220(12) Uani 1 1 d . . .
C66 C -0.0044(5) 0.3899(4) -0.05930(16) 0.0345(15) Uani 1 1 d . . .
F66A F -0.0289(5) 0.4803(3) -0.05198(10) 0.0922(18) Uani 1 1 d . . .
F66B F -0.0758(3) 0.3527(4) -0.08162(12) 0.0697(14) Uani 1 1 d . . .
F66C F 0.0732(3) 0.3913(4) -0.08179(11) 0.0669(14) Uani 1 1 d . . .
C67 C 0.0161(4) 0.2260(4) -0.02748(14) 0.0202(11) Uani 1 1 d . . .
H67 H 0.0082 0.1968 -0.0518 0.024 Uiso 1 1 calc R . .

loop_
_atom_site_aniso_label
_atom_site_aniso_U_11
_atom_site_aniso_U_22
_atom_site_aniso_U_33
_atom_site_aniso_U_23
_atom_site_aniso_U_13
_atom_site_aniso_U_12
Ir1 0.02765(12) 0.02765(12) 0.02865(15) -0.00587(11) 0.00587(11) -0.01052(13)
P4 0.0230(8) 0.0447(10) 0.0271(7) -0.0013(7) -0.0017(6) 0.0068(7)
C41 0.029(3) 0.038(3) 0.047(4) -0.004(3) 0.000(3) 0.004(3)
C42 0.038(4) 0.081(6) 0.086(6) -0.031(6) 0.013(5) 0.011(4)
C43 0.072(6) 0.093(7) 0.052(4) -0.045(5) -0.012(4) 0.042(5)
C44 0.074(6) 0.053(5) 0.096(7) -0.005(5) 0.007(5) 0.007(5)
C45 0.038(3) 0.047(4) 0.026(3) 0.004(3) -0.006(3) 0.004(3)
C46 0.040(3) 0.060(4) 0.032(3) 0.002(3) -0.011(3) 0.010(4)
C47 0.047(4) 0.057(5) 0.023(3) -0.001(3) 0.002(3) -0.002(3)
C48 0.067(5) 0.060(5) 0.055(4) 0.014(4) -0.019(4) -0.001(4)
N5 0.0155(17) 0.0155(17) 0.034(3) -0.002(2) 0.002(2) 0.003(2)
C10 0.036(4) 0.041(4) 0.037(3) 0.008(3) 0.006(3) 0.005(3)
C11 0.032(3) 0.021(3) 0.037(3) -0.001(3) 0.008(3) 0.001(2)
C12 0.047(4) 0.023(3) 0.059(4) -0.001(3) 0.024(4) -0.001(3)
C13 0.035(3) 0.035(3) 0.064(6) -0.021(4) 0.021(4) -0.017(4)
C2A 0.032(7) 0.044(8) 0.029(8) -0.003(6) 0.007(6) 0.003(6)
C2B 0.042(8) 0.028(7) 0.020(7) 0.005(5) 0.005(6) -0.009(6)
C3 0.045(5) 0.050(5) 0.116(7) -0.045(5) 0.007(5) -0.019(4)
C4 0.054(4) 0.043(4) 0.085(5) -0.016(5) -0.014(5) -0.022(3)
B1 0.018(2) 0.018(2) 0.021(3) 0.001(3) -0.001(3) -0.001(3)
C50 0.017(3) 0.022(3) 0.022(2) -0.0051(19) -0.0001(17) -0.0029(19)
C51 0.020(3) 0.023(3) 0.022(2) -0.004(2) -0.002(2) 0.000(2)
C52 0.023(3) 0.029(3) 0.023(3) 0.000(3) 0.003(2) -0.003(3)
C53 0.032(3) 0.038(4) 0.024(3) 0.005(3) 0.003(2) -0.002(3)
F53A 0.037(2) 0.088(3) 0.043(2) -0.004(2) 0.0033(17) 0.030(2)
F53B 0.094(4) 0.103(4) 0.102(4) 0.067(3) 0.079(3) 0.051(3)
F53C 0.034(2) 0.150(5) 0.121(4) -0.107(4) 0.013(2) -0.003(3)
C54 0.038(4) 0.031(3) 0.032(3) 0.006(2) 0.007(3) -0.009(3)
C55 0.039(4) 0.020(3) 0.040(3) 0.002(2) 0.008(3) 0.000(3)
C56 0.055(5) 0.036(4) 0.057(4) 0.018(3) 0.024(4) 0.002(4)
F56A 0.150(5) 0.040(3) 0.107(4) 0.006(3) 0.023(4) 0.043(3)
F56B 0.174(7) 0.084(4) 0.180(6) 0.100(4) 0.139(5) 0.078(4)
F56C 0.101(5) 0.069(4) 0.173(6) 0.049(4) -0.024(4) 0.030(3)
C57 0.027(3) 0.023(3) 0.027(3) 0.000(2) 0.008(3) -0.003(3)
C60 0.012(2) 0.023(2) 0.022(2) 0.000(2) 0.004(3) -0.002(2)
C61 0.011(3) 0.026(3) 0.021(2) 0.002(2) -0.001(2) -0.002(2)
C62 0.014(3) 0.027(3) 0.027(3) -0.005(2) 0.001(2) 0.001(3)
C63 0.051(5) 0.022(3) 0.038(3) -0.008(3) -0.012(3) 0.002(3)
F63A 0.077(3) 0.0261(18) 0.048(2) -0.0151(16) -0.018(2) 0.006(2)
F63B 0.040(2) 0.054(2) 0.051(2) -0.0169(19) -0.0246(18) 0.0054(19)
F63C 0.071(3) 0.049(2) 0.0286(19) -0.0136(16) 0.0065(18) -0.005(2)
C64 0.018(3) 0.019(2) 0.031(3) -0.003(2) 0.000(2) 0.004(2)
C65 0.019(3) 0.024(3) 0.023(3) 0.006(2) 0.002(2) 0.001(2)
C66 0.044(4) 0.034(3) 0.025(3) 0.002(3) 0.004(3) 0.009(3)
F66A 0.198(6) 0.035(2) 0.044(2) 0.0082(18) -0.002(3) 0.045(3)
F66B 0.070(3) 0.079(3) 0.060(3) 0.033(2) -0.028(2) -0.016(3)
F66C 0.058(3) 0.096(4) 0.047(2) 0.038(2) 0.015(2) 0.016(3)
C67 0.017(3) 0.021(3) 0.022(3) -0.003(2) -0.002(2) 0.001(2)

loop_
_atom_type_symbol
_atom_type_description
_atom_type_scat_dispersion_real
_atom_type_scat_dispersion_imag
_atom_type_scat_source
C C 0.0033 0.0016 'International Tables Vol C Tables 4.2.6.8 and 6.1.1.4'
H H 0.0000 0.0000 'International Tables Vol C Tables 4.2.6.8 and 6.1.1.4'
N N 0.0061 0.0033 'International Tables Vol C Tables 4.2.6.8 and 6.1.1.4'
B B 0.0013 0.0007 'International Tables Vol C Tables 4.2.6.8 and 6.1.1.4'
F F 0.0171 0.0103 'International Tables Vol C Tables 4.2.6.8 and 6.1.1.4'
P P 0.1023 0.0942 'International Tables Vol C Tables 4.2.6.8 and 6.1.1.4'
Ir Ir -1.4442 7.9887 'International Tables Vol C Tables 4.2.6.8 and 6.1.1.4'

loop_
_geom_angle_atom_site_label_1
_geom_angle_atom_site_label_2
_geom_angle_atom_site_label_3
_geom_angle
_geom_angle_site_symmetry_1
_geom_angle_site_symmetry_3
N5 Ir1 C1B 158.8(3) . .
N5 Ir1 C1B 158.8(3) . 7
C1B Ir1 C1B 42.3(5) . 7
N5 Ir1 C1A 156.9(3) . 7
C1B Ir1 C1A 37.1(4) . 7
C1B Ir1 C1A 23.5(4) 7 7
N5 Ir1 C1A 156.9(3) . .
C1B Ir1 C1A 23.5(4) . .
C1B Ir1 C1A 37.1(4) 7 .
C1A Ir1 C1A 46.3(6) 7 .
N5 Ir1 P4 79.84(4) . 7
C1B Ir1 P4 109.0(4) . 7
C1B Ir1 P4 90.2(4) 7 7
C1A Ir1 P4 113.7(3) 7 7
C1A Ir1 P4 85.6(3) . 7
N5 Ir1 P4 79.84(4) . .
C1B Ir1 P4 90.2(4) . .
C1B Ir1 P4 109.0(4) 7 .
C1A Ir1 P4 85.6(3) 7 .
C1A Ir1 P4 113.6(3) . .
P4 Ir1 P4 159.69(8) 7 .
C10 P4 C45 100.3(3) . .
C10 P4 C41 104.1(3) . .
C45 P4 C41 110.7(3) . .
C10 P4 Ir1 95.81(19) . .
C45 P4 Ir1 128.1(2) . .
C41 P4 Ir1 112.5(2) . .
C42 C41 C43 106.1(6) . .
C42 C41 C44 112.5(6) . .
C43 C41 C44 107.2(7) . .
C42 C41 P4 110.9(4) . .
C43 C41 P4 108.1(4) . .
C44 C41 P4 111.8(5) . .
C41 C42 H42A 109.5 . .
C41 C42 H42B 109.5 . .
H42A C42 H42B 109.5 . .
C41 C42 H42C 109.5 . .
H42A C42 H42C 109.5 . .
H42B C42 H42C 109.5 . .
C41 C43 H43A 109.5 . .
C41 C43 H43B 109.5 . .
H43A C43 H43B 109.5 . .
C41 C43 H43C 109.5 . .
H43A C43 H43C 109.5 . .
H43B C43 H43C 109.5 . .
C41 C44 H44A 109.5 . .
C41 C44 H44B 109.5 . .
H44A C44 H44B 109.5 . .
C41 C44 H44C 109.5 . .
H44A C44 H44C 109.5 . .
H44B C44 H44C 109.5 . .
C48 C45 C46 107.1(5) . .
C48 C45 C47 108.2(5) . .
C46 C45 C47 109.1(5) . .
C48 C45 P4 112.8(5) . .
C46 C45 P4 112.8(4) . .
C47 C45 P4 106.7(4) . .
C45 C46 H46A 109.5 . .
C45 C46 H46B 109.5 . .
H46A C46 H46B 109.5 . .
C45 C46 H46C 109.5 . .
H46A C46 H46C 109.5 . .
H46B C46 H46C 109.5 . .
C45 C47 H47A 109.5 . .
C45 C47 H47B 109.5 . .
H47A C47 H47B 109.5 . .
C45 C47 H47C 109.5 . .
H47A C47 H47C 109.5 . .
H47B C47 H47C 109.5 . .
C45 C48 H48A 109.5 . .
C45 C48 H48B 109.5 . .
H48A C48 H48B 109.5 . .
C45 C48 H48C 109.5 . .
H48A C48 H48C 109.5 . .
H48B C48 H48C 109.5 . .
C11 N5 C11 118.8(6) 7 .
C11 N5 Ir1 120.6(3) 7 .
C11 N5 Ir1 120.6(3) . .
C11 C10 P4 109.4(4) . .
C11 C10 H10A 109.8 . .
P4 C10 H10A 109.8 . .
C11 C10 H10B 109.8 . .
P4 C10 H10B 109.8 . .
H10A C10 H10B 108.2 . .
N5 C11 C12 119.9(6) . .
N5 C11 C10 115.9(5) . .
C12 C11 C10 124.2(6) . .
C13 C12 C11 121.0(6) . .
C13 C12 H12 119.5 . .
C11 C12 H12 119.5 . .
C12 C13 C12 119.2(8) 7 .
C12 C13 H13 120.4 7 .
C12 C13 H13 120.4 . .
C2A C1A C1A 99.2(11) . 7
C2A C1A Ir1 119.0(9) . .
C1A C1A Ir1 66.9(3) 7 .
C2A C1A H1A 119.1 . .
C1A C1A H1A 119.1 7 .
Ir1 C1A H1A 119.1 . .
C1A C2A C3 102.2(10) . .
C1A C2A H2A1 111.3 . .
C3 C2A H2A1 111.3 . .
C1A C2A H2A2 111.3 . .
C3 C2A H2A2 111.3 . .
H2A1 C2A H2A2 109.2 . .
C2B C1B C1B 97.0(13) . 7
C2B C1B Ir1 117.0(9) . .
C1B C1B Ir1 68.8(3) 7 .
C2B C1B H1B 119.9 . .
C1B C1B H1B 119.9 7 .
Ir1 C1B H1B 119.9 . .
C1B C2B C3 108.5(11) . .
C1B C2B H2B1 110.0 . .
C3 C2B H2B1 110.0 . .
C1B C2B H2B2 110.0 . .
C3 C2B H2B2 110.0 . .
H2B1 C2B H2B2 108.4 . .
C4 C3 C2B 108.2(7) . .
C4 C3 C2A 121.5(7) . .
C2B C3 C2A 40.6(6) . .
C4 C3 H3A 107.0 . .
C2B C3 H3A 75.9 . .
C2A C3 H3A 107.0 . .
C4 C3 H3B 107.0 . .
C2B C3 H3B 142.1 . .
C2A C3 H3B 107.0 . .
H3A C3 H3B 106.7 . .
C3 C4 C4 116.0(8) . 7
C3 C4 H4A 108.3 . .
C4 C4 H4A 108.3 7 .
C3 C4 H4B 108.3 . .
C4 C4 H4B 108.3 7 .
H4A C4 H4B 107.4 . .
C50 B1 C50 105.1(5) . 7
C50 B1 C60 112.1(2) . .
C50 B1 C60 112.1(2) 7 .
C50 B1 C60 112.1(2) . 7
C50 B1 C60 112.1(2) 7 7
C60 B1 C60 103.5(5) . 7
C51 C50 C57 115.6(4) . .
C51 C50 B1 122.0(4) . .
C57 C50 B1 122.1(4) . .
C50 C51 C52 122.1(5) . .
C50 C51 H51 119.0 . .
C52 C51 H51 119.0 . .
C54 C52 C51 120.3(5) . .
C54 C52 C53 120.7(5) . .
C51 C52 C53 118.9(5) . .
F53A C53 F53B 105.1(5) . .
F53A C53 F53C 104.9(6) . .
F53B C53 F53C 106.6(5) . .
F53A C53 C52 113.9(4) . .
F53B C53 C52 114.1(5) . .
F53C C53 C52 111.5(5) . .
C55 C54 C52 119.1(5) . .
C55 C54 H54 120.4 . .
C52 C54 H54 120.4 . .
C54 C55 C57 120.4(5) . .
C54 C55 C56 120.6(5) . .
C57 C55 C56 119.0(5) . .
F56B C56 F56A 107.7(7) . .
F56B C56 F56C 105.6(7) . .
F56A C56 F56C 99.8(7) . .
F56B C56 C55 115.3(6) . .
F56A C56 C55 113.9(6) . .
F56C C56 C55 113.1(6) . .
C55 C57 C50 122.4(5) . .
C55 C57 H57 118.8 . .
C50 C57 H57 118.8 . .
C67 C60 C61 115.3(4) . .
C67 C60 B1 123.1(4) . .
C61 C60 B1 121.5(4) . .
C62 C61 C60 122.6(5) . .
C62 C61 H61 118.7 . .
C60 C61 H61 118.7 . .
C64 C62 C61 120.6(4) . .
C64 C62 C63 120.9(5) . .
C61 C62 C63 118.5(5) . .
F63C C63 F63A 107.6(5) . .
F63C C63 F63B 106.0(5) . .
F63A C63 F63B 106.3(5) . .
F63C C63 C62 113.1(5) . .
F63A C63 C62 113.2(5) . .
F63B C63 C62 110.1(5) . .
C62 C64 C65 118.6(4) . .
C62 C64 H64 120.7 . .
C65 C64 H64 120.7 . .
C64 C65 C67 120.0(4) . .
C64 C65 C66 119.9(5) . .
C67 C65 C66 120.1(5) . .
F66A C66 F66C 108.1(6) . .
F66A C66 F66B 106.6(5) . .
F66C C66 F66B 103.4(5) . .
F66A C66 C65 113.7(5) . .
F66C C66 C65 112.3(5) . .
F66B C66 C65 112.1(5) . .
C60 C67 C65 123.0(4) . .
C60 C67 H67 118.5 . .
C65 C67 H67 118.5 . .

loop_
_geom_bond_atom_site_label_1
_geom_bond_atom_site_label_2
_geom_bond_distance
_geom_bond_site_symmetry_2
Ir1 N5 2.103(5) .
Ir1 C1B 2.167(10) .
Ir1 C1B 2.167(10) 7
Ir1 C1A 2.201(12) 7
Ir1 C1A 2.201(12) .
Ir1 P4 2.3375(15) 7
Ir1 P4 2.3376(15) .
P4 C10 1.849(6) .
P4 C45 1.895(6) .
P4 C41 1.907(6) .
C41 C42 1.500(9) .
C41 C43 1.541(9) .
C41 C44 1.544(10) .
C42 H42A 0.9800 .
C42 H42B 0.9800 .
C42 H42C 0.9800 .
C43 H43A 0.9800 .
C43 H43B 0.9800 .
C43 H43C 0.9800 .
C44 H44A 0.9800 .
C44 H44B 0.9800 .
C44 H44C 0.9800 .
C45 C48 1.523(9) .
C45 C46 1.537(9) .
C45 C47 1.542(8) .
C46 H46A 0.9800 .
C46 H46B 0.9800 .
C46 H46C 0.9800 .
C47 H47A 0.9800 .
C47 H47B 0.9800 .
C47 H47C 0.9800 .
C48 H48A 0.9800 .
C48 H48B 0.9800 .
C48 H48C 0.9800 .
N5 C11 1.371(6) 7
N5 C11 1.371(6) .
C10 C11 1.478(8) .
C10 H10A 0.9900 .
C10 H10B 0.9900 .
C11 C12 1.383(8) .
C12 C13 1.348(8) .
C12 H12 0.9500 .
C13 C12 1.348(8) 7
C13 H13 0.9500 .
C1A C2A 1.507(19) .
C1A C1A 1.73(2) 7
C1A H1A 1.0000 .
C2A C3 1.611(14) .
C2A H2A1 0.9900 .
C2A H2A2 0.9900 .
C1B C2B 1.48(2) .
C1B C1B 1.56(2) 7
C1B H1B 1.0000 .
C2B C3 1.599(14) .
C2B H2B1 0.9900 .
C2B H2B2 0.9900 .
C3 C4 1.522(11) .
C3 H3A 0.9900 .
C3 H3B 0.9900 .
C4 C4 1.532(15) 7
C4 H4A 0.9900 .
C4 H4B 0.9900 .
B1 C50 1.643(6) .
B1 C50 1.643(6) 7
B1 C60 1.644(6) .
B1 C60 1.644(6) 7
C50 C51 1.399(6) .
C50 C57 1.418(7) .
C51 C52 1.402(7) .
C51 H51 0.9500 .
C52 C54 1.390(8) .
C52 C53 1.482(7) .
C53 F53A 1.303(7) .
C53 F53B 1.309(7) .
C53 F53C 1.320(7) .
C54 C55 1.379(8) .
C54 H54 0.9500 .
C55 C57 1.388(7) .
C55 C56 1.477(9) .
C56 F56B 1.279(8) .
C56 F56A 1.305(8) .
C56 F56C 1.342(10) .
C57 H57 0.9500 .
C60 C67 1.393(7) .
C60 C61 1.405(7) .
C61 C62 1.393(7) .
C61 H61 0.9500 .
C62 C64 1.385(7) .
C62 C63 1.498(7) .
C63 F63C 1.325(7) .
C63 F63A 1.334(7) .
C63 F63B 1.353(8) .
C64 C65 1.388(7) .
C64 H64 0.9500 .
C65 C67 1.402(7) .
C65 C66 1.493(7) .
C66 F66A 1.299(7) .
C66 F66C 1.319(7) .
C66 F66B 1.348(7) .
C67 H67 0.9500 .

loop_
_geom_torsion_atom_site_label_1
_geom_torsion_atom_site_label_2
_geom_torsion_atom_site_label_3
_geom_torsion_atom_site_label_4
_geom_torsion
_geom_torsion_site_symmetry_1
_geom_torsion_site_symmetry_4
N5 Ir1 P4 C10 -31.7(2) . .
C1B Ir1 P4 C10 129.5(4) . .
C1B Ir1 P4 C10 168.2(4) 7 .
C1A Ir1 P4 C10 166.3(4) 7 .
C1A Ir1 P4 C10 128.5(4) . .
P4 Ir1 P4 C10 -31.7(2) 7 .
N5 Ir1 P4 C45 -139.7(3) . .
C1B Ir1 P4 C45 21.5(4) . .
C1B Ir1 P4 C45 60.2(4) 7 .
C1A Ir1 P4 C45 58.4(4) 7 .
C1A Ir1 P4 C45 20.6(4) . .
P4 Ir1 P4 C45 -139.7(3) 7 .
N5 Ir1 P4 C41 76.1(2) . .
C1B Ir1 P4 C41 -122.6(4) . .
C1B Ir1 P4 C41 -84.0(4) 7 .
C1A Ir1 P4 C41 -85.8(3) 7 .
C1A Ir1 P4 C41 -123.6(4) . .
P4 Ir1 P4 C41 76.1(2) 7 .
C10 P4 C41 C42 -156.5(5) . .
C45 P4 C41 C42 -49.5(6) . .
Ir1 P4 C41 C42 101.0(5) . .
C10 P4 C41 C43 87.5(5) . .
C45 P4 C41 C43 -165.5(5) . .
Ir1 P4 C41 C43 -15.0(5) . .
C10 P4 C41 C44 -30.2(6) . .
C45 P4 C41 C44 76.8(6) . .
Ir1 P4 C41 C44 -132.7(5) . .
C10 P4 C45 C48 61.5(5) . .
C41 P4 C45 C48 -48.0(6) . .
Ir1 P4 C45 C48 167.3(4) . .
C10 P4 C45 C46 -177.0(5) . .
C41 P4 C45 C46 73.6(5) . .
Ir1 P4 C45 C46 -71.1(5) . .
C10 P4 C45 C47 -57.1(5) . .
C41 P4 C45 C47 -166.6(4) . .
Ir1 P4 C45 C47 48.7(5) . .
C1B Ir1 N5 C11 140.7(11) . 7
C1B Ir1 N5 C11 -39.3(11) 7 7
C1A Ir1 N5 C11 -104.5(9) 7 7
C1A Ir1 N5 C11 75.5(9) . 7
P4 Ir1 N5 C11 23.7(3) 7 7
P4 Ir1 N5 C11 -156.3(3) . 7
C1B Ir1 N5 C11 -39.3(11) . .
C1B Ir1 N5 C11 140.7(11) 7 .
C1A Ir1 N5 C11 75.5(9) 7 .
C1A Ir1 N5 C11 -104.5(9) . .
P4 Ir1 N5 C11 -156.3(3) 7 .
P4 Ir1 N5 C11 23.7(3) . .
C45 P4 C10 C11 173.2(4) . .
C41 P4 C10 C11 -72.2(5) . .
Ir1 P4 C10 C11 42.8(4) . .
C11 N5 C11 C12 -2.2(4) 7 .
Ir1 N5 C11 C12 177.8(4) . .
C11 N5 C11 C10 180.0(6) 7 .
Ir1 N5 C11 C10 0.0(6) . .
P4 C10 C11 N5 -31.9(6) . .
P4 C10 C11 C12 150.3(5) . .
N5 C11 C12 C13 4.5(9) . .
C10 C11 C12 C13 -177.8(5) . .
C11 C12 C13 C12 -2.3(4) . 7
N5 Ir1 C1A C2A 92.1(12) . .
C1B Ir1 C1A C2A -32.6(11) . .
C1B Ir1 C1A C2A -120.8(15) 7 .
C1A Ir1 C1A C2A -87.9(12) 7 .
P4 Ir1 C1A C2A 143.1(9) 7 .
P4 Ir1 C1A C2A -30.2(10) . .
N5 Ir1 C1A C1A 179.995(1) . 7
C1B Ir1 C1A C1A 55.3(10) . 7
C1B Ir1 C1A C1A -32.9(6) 7 7
P4 Ir1 C1A C1A -129.1(8) 7 7
P4 Ir1 C1A C1A 57.7(9) . 7
C1A C1A C2A C3 105.7(8) 7 .
Ir1 C1A C2A C3 174.3(6) . .
N5 Ir1 C1B C2B -92.9(13) . .
C1B Ir1 C1B C2B 87.1(13) 7 .
C1A Ir1 C1B C2B 123.4(14) 7 .
C1A Ir1 C1B C2B 23.7(10) . .
P4 Ir1 C1B C2B 19.1(9) 7 .
P4 Ir1 C1B C2B -154.1(8) . .
N5 Ir1 C1B C1B 179.999(2) . 7
C1A Ir1 C1B C1B 36.3(7) 7 7
C1A Ir1 C1B C1B -63.5(11) . 7
P4 Ir1 C1B C1B -68.1(11) 7 7
P4 Ir1 C1B C1B 118.7(10) . 7
C1B C1B C2B C3 -105.9(9) 7 .
Ir1 C1B C2B C3 -175.7(6) . .
C1B C2B C3 C4 80.0(10) . .
C1B C2B C3 C2A -37.6(9) . .
C1A C2A C3 C4 -52.8(13) . .
C1A C2A C3 C2B 28.4(9) . .
C2B C3 C4 C4 -85.0(9) . 7
C2A C3 C4 C4 -42.4(12) . 7
C50 B1 C50 C51 -91.4(4) 7 .
C60 B1 C50 C51 30.7(6) . .
C60 B1 C50 C51 146.6(4) 7 .
C50 B1 C50 C57 82.7(4) 7 .
C60 B1 C50 C57 -155.2(4) . .
C60 B1 C50 C57 -39.3(6) 7 .
C57 C50 C51 C52 1.8(7) . .
B1 C50 C51 C52 176.3(4) . .
C50 C51 C52 C54 -0.4(8) . .
C50 C51 C52 C53 177.7(5) . .
C54 C52 C53 F53A -131.1(6) . .
C51 C52 C53 F53A 50.8(7) . .
C54 C52 C53 F53B -10.4(8) . .
C51 C52 C53 F53B 171.5(5) . .
C54 C52 C53 F53C 110.5(7) . .
C51 C52 C53 F53C -67.6(7) . .
C51 C52 C54 C55 -1.1(8) . .
C53 C52 C54 C55 -179.2(5) . .
C52 C54 C55 C57 1.2(8) . .
C52 C54 C55 C56 179.8(6) . .
C54 C55 C56 F56B 3.4(11) . .
C57 C55 C56 F56B -178.0(7) . .
C54 C55 C56 F56A 128.6(7) . .
C57 C55 C56 F56A -52.8(10) . .
C54 C55 C56 F56C -118.3(7) . .
C57 C55 C56 F56C 60.3(9) . .
C54 C55 C57 C50 0.3(9) . .
C56 C55 C57 C50 -178.3(6) . .
C51 C50 C57 C55 -1.8(7) . .
B1 C50 C57 C55 -176.2(5) . .
C50 B1 C60 C67 -147.4(4) . .
C50 B1 C60 C67 -29.4(6) 7 .
C60 B1 C60 C67 91.6(5) 7 .
C50 B1 C60 C61 37.6(6) . .
C50 B1 C60 C61 155.6(4) 7 .
C60 B1 C60 C61 -83.4(4) 7 .
C67 C60 C61 C62 -1.2(7) . .
B1 C60 C61 C62 174.1(5) . .
C60 C61 C62 C64 1.3(9) . .
C60 C61 C62 C63 -178.6(5) . .
C64 C62 C63 F63C 130.8(6) . .
C61 C62 C63 F63C -49.4(8) . .
C64 C62 C63 F63A 8.0(9) . .
C61 C62 C63 F63A -172.1(5) . .
C64 C62 C63 F63B -110.8(6) . .
C61 C62 C63 F63B 69.1(7) . .
C61 C62 C64 C65 -0.5(8) . .
C63 C62 C64 C65 179.4(5) . .
C62 C64 C65 C67 -0.2(8) . .
C62 C64 C65 C66 179.9(5) . .
C64 C65 C66 F66A -15.1(8) . .
C67 C65 C66 F66A 165.0(6) . .
C64 C65 C66 F66C 108.1(6) . .
C67 C65 C66 F66C -71.8(7) . .
C64 C65 C66 F66B -136.0(5) . .
C67 C65 C66 F66B 44.1(7) . .
C61 C60 C67 C65 0.5(7) . .
B1 C60 C67 C65 -174.7(5) . .
C64 C65 C67 C60 0.2(8) . .
C66 C65 C67 C60 -179.9(5) . .
